data_7047421
loop_
_publ_author_name
'Guo, Shu-Ting'
'Cui, Peng-Fei'
'Gao, Yang'
'Jin, Guo-Xin'

_publ_section_title
;
 Regioselective B-H/C-H activation and metal-metal bond formation induced
 by half-sandwich metals complexes at hydroxy-substituted o-carboranes.
;
_journal_issue 38
_journal_name_full 'Dalton transactions (Cambridge, England : 2003)'
_journal_page_first 13641
_journal_page_last 13646
_journal_paper_doi 10.1039/c8dt03104e
_journal_volume 47
_journal_year 2018
_chemical_formula_sum 'C18 H30 B10 Ir N O'
_chemical_formula_weight 576.73
_space_group_crystal_system monoclinic
_space_group_IT_number 14
_space_group_name_Hall '-P 2yn'
_space_group_name_H-M_alt 'P 1 21/n 1'
_symmetry_space_group_name_Hall '-P 2yn'
_symmetry_space_group_name_H-M 'P 1 21/n 1'
_atom_sites_solution_hydrogens mixed
_audit_creation_method SHELXL-2014/7
_audit_update_record
;
2018-07-28 deposited with the CCDC.
2018-09-03 downloaded from the CCDC.
;
_cell_angle_alpha 90
_cell_angle_beta 116.9850(10)
_cell_angle_gamma 90
_cell_formula_units_Z 4
_cell_length_a 10.6487(3)
_cell_length_b 21.3310(6)
_cell_length_c 11.2665(3)
_cell_measurement_reflns_used 9949
_cell_measurement_temperature 173(2)
_cell_measurement_theta_max 58.15
_cell_measurement_theta_min 4.05
_cell_volume 2280.53(11)
_computing_cell_refinement 'Bruker SAINT'
_computing_data_collection 'Bruker APEX2'
_computing_data_reduction 'Bruker SAINT'
_computing_molecular_graphics 'Bruker SHELXTL'
_computing_publication_material 'Bruker SHELXTL'
_computing_structure_refinement 'SHELXL-2014/7 (Sheldrick, 2014)'
_computing_structure_solution 'SHELXS-97 (Sheldrick 2008)'
_diffrn_ambient_temperature 173(2)
_diffrn_measured_fraction_theta_full 0.996
_diffrn_measured_fraction_theta_max 0.995
_diffrn_measurement_device_type 'Bruker APEX-II CCD'
_diffrn_measurement_method '\f and \w scans'
_diffrn_radiation_type GaK\a
_diffrn_radiation_wavelength 1.34138
_diffrn_reflns_av_R_equivalents 0.0520
_diffrn_reflns_av_unetI/netI 0.0404
_diffrn_reflns_Laue_measured_fraction_full 0.996
_diffrn_reflns_Laue_measured_fraction_max 0.995
_diffrn_reflns_limit_h_max 13
_diffrn_reflns_limit_h_min -13
_diffrn_reflns_limit_k_max 27
_diffrn_reflns_limit_k_min -24
_diffrn_reflns_limit_l_max 14
_diffrn_reflns_limit_l_min -14
_diffrn_reflns_number 20599
_diffrn_reflns_point_group_measured_fraction_full 0.996
_diffrn_reflns_point_group_measured_fraction_max 0.995
_diffrn_reflns_theta_full 53.594
_diffrn_reflns_theta_max 58.153
_diffrn_reflns_theta_min 4.234
_exptl_absorpt_coefficient_mu 7.554
_exptl_absorpt_correction_T_max 0.391
_exptl_absorpt_correction_T_min 0.129
_exptl_absorpt_correction_type multi-scan
_exptl_absorpt_process_details sadabs
_exptl_crystal_colour yellow
_exptl_crystal_density_diffrn 1.680
_exptl_crystal_description prism
_exptl_crystal_F_000 1120
_exptl_crystal_size_max 0.670
_exptl_crystal_size_mid 0.160
_exptl_crystal_size_min 0.160
_refine_diff_density_max 1.544
_refine_diff_density_min -1.967
_refine_diff_density_rms 0.154
_refine_ls_extinction_method none
_refine_ls_goodness_of_fit_ref 1.080
_refine_ls_hydrogen_treatment mixed
_refine_ls_matrix_type full
_refine_ls_number_parameters 289
_refine_ls_number_reflns 4841
_refine_ls_number_restraints 0
_refine_ls_restrained_S_all 1.080
_refine_ls_R_factor_all 0.0353
_refine_ls_R_factor_gt 0.0338
_refine_ls_shift/su_max 0.003
_refine_ls_shift/su_mean 0.000
_refine_ls_structure_factor_coef Fsqd
_refine_ls_weighting_details 'w=1/[\s^2^(Fo^2^)+(0.0222P)^2^+12.0462P] where P=(Fo^2^+2Fc^2^)/3'
_refine_ls_weighting_scheme calc
_refine_ls_wR_factor_gt 0.0809
_refine_ls_wR_factor_ref 0.0819
_reflns_Friedel_coverage 0.000
_reflns_number_gt 4658
_reflns_number_total 4841
_reflns_threshold_expression 'I > 2\s(I)'
_cod_data_source_file c8dt03104e2.cif
_cod_data_source_block ga_80411c_a
_cod_depositor_comments 'Adding full bibliography for 7047421--7047424.cif.'
_cod_database_code 7047421
_shelx_shelxl_version_number 2014/7
_shelx_space_group_comment
; 
The symmetry employed for this shelxl refinement is uniquely defined 
by the following loop, which should always be used as a source of 
symmetry information in preference to the above space-group names. 
They are only intended as comments. 
;
_shelx_estimated_absorpt_t_min 0.081
_shelx_estimated_absorpt_t_max 0.378

loop_
_space_group_symop_operation_xyz
'x, y, z'
'-x+1/2, y+1/2, -z+1/2'
'-x, -y, -z'
'x-1/2, -y-1/2, z-1/2'

loop_
_atom_site_label
_atom_site_type_symbol
_atom_site_fract_x
_atom_site_fract_y
_atom_site_fract_z
_atom_site_U_iso_or_equiv
_atom_site_adp_type
_atom_site_occupancy
_atom_site_site_symmetry_order
_atom_site_calc_flag
_atom_site_refinement_flags_posn
_atom_site_refinement_flags_adp
Ir1 Ir 0.33835(2) 0.34709(2) 0.64976(2) 0.01428(8) Uani 1 1 d . .
N1 N 0.2774(4) 0.25760(16) 0.6826(3) 0.0162(7) Uani 1 1 d . .
O1 O 0.1293(3) 0.33709(14) 0.5024(3) 0.0168(6) Uani 1 1 d . .
C1 C 0.0639(4) 0.35430(18) 0.6780(4) 0.0149(8) Uani 1 1 d . .
C2 C 0.0794(4) 0.42648(19) 0.6436(4) 0.0164(8) Uani 1 1 d . .
H2 H 0.076(6) 0.432(3) 0.558(6) 0.022(13) Uiso 1 1 d . .
B3 B -0.0770(5) 0.4045(2) 0.6397(5) 0.0201(10) Uani 1 1 d . .
H3 H -0.1813 0.4020 0.5487 0.024 Uiso 1 1 calc R U
B4 B -0.0234(6) 0.3487(2) 0.7709(5) 0.0207(10) Uani 1 1 d . .
H4 H -0.0942 0.3090 0.7662 0.025 Uiso 1 1 calc R U
B5 B 0.1622(5) 0.3389(2) 0.8417(5) 0.0183(10) Uani 1 1 d . .
H5 H 0.2119 0.2927 0.8851 0.022 Uiso 1 1 calc R U
B6 B 0.2334(5) 0.3851(2) 0.7521(5) 0.0171(9) Uani 1 1 d . .
B7 B 0.1933(5) 0.4655(2) 0.7784(5) 0.0205(10) Uani 1 1 d . .
H7 H 0.2644 0.5041 0.7782 0.025 Uiso 1 1 calc R U
B8 B 0.0067(5) 0.4769(2) 0.7101(6) 0.0224(10) Uani 1 1 d . .
H8 H -0.0437 0.5228 0.6658 0.027 Uiso 1 1 calc R U
B9 B -0.0592(5) 0.4278(2) 0.7973(6) 0.0230(10) Uani 1 1 d . .
H9 H -0.1531 0.4409 0.8121 0.028 Uiso 1 1 calc R U
B10 B 0.0898(6) 0.3876(3) 0.9231(5) 0.0226(10) Uani 1 1 d . .
H10 H 0.0932 0.3745 1.0208 0.027 Uiso 1 1 calc R U
B11 B 0.2460(5) 0.4109(2) 0.9107(5) 0.0199(10) Uani 1 1 d . .
H11 H 0.3516 0.4136 1.0001 0.024 Uiso 1 1 calc R U
B12 B 0.1089(5) 0.4665(2) 0.8835(6) 0.0230(10) Uani 1 1 d . .
H12 H 0.1253 0.5057 0.9552 0.028 Uiso 1 1 calc R U
C3 C 0.0584(4) 0.30926(19) 0.5666(4) 0.0165(8) Uani 1 1 d . .
H3A H -0.0414 0.2998 0.5016 0.020 Uiso 1 1 calc R U
C4 C 0.1357(4) 0.25021(19) 0.6315(4) 0.0159(8) Uani 1 1 d . .
C5 C 0.0747(5) 0.1937(2) 0.6374(5) 0.0219(9) Uani 1 1 d . .
H5A H -0.0247 0.1896 0.6004 0.026 Uiso 1 1 calc R U
C6 C 0.1624(5) 0.1432(2) 0.6985(6) 0.0274(11) Uani 1 1 d . .
H6 H 0.1237 0.1043 0.7070 0.033 Uiso 1 1 calc R U
C7 C 0.3060(6) 0.1498(2) 0.7470(5) 0.0275(10) Uani 1 1 d . .
H7A H 0.3670 0.1150 0.7852 0.033 Uiso 1 1 calc R U
C8 C 0.3605(5) 0.2081(2) 0.7392(4) 0.0197(9) Uani 1 1 d . .
H8A H 0.4598 0.2128 0.7751 0.024 Uiso 1 1 calc R U
C9 C 0.5677(5) 0.3478(2) 0.7354(5) 0.0188(9) Uani 1 1 d . .
C10 C 0.5196(5) 0.3262(2) 0.6000(5) 0.0225(9) Uani 1 1 d . .
C11 C 0.4333(5) 0.3732(2) 0.5143(5) 0.0235(9) Uani 1 1 d . .
C12 C 0.4263(5) 0.4253(2) 0.5948(5) 0.0213(9) Uani 1 1 d . .
C13 C 0.5165(4) 0.4100(2) 0.7317(4) 0.0185(8) Uani 1 1 d . .
C14 C 0.6743(5) 0.3157(2) 0.8593(5) 0.0248(10) Uani 1 1 d . .
H14A H 0.7692 0.3300 0.8787 0.037 Uiso 1 1 calc R U
H14B H 0.6679 0.2702 0.8454 0.037 Uiso 1 1 calc R U
H14C H 0.6553 0.3261 0.9343 0.037 Uiso 1 1 calc R U
C15 C 0.5598(6) 0.2649(3) 0.5621(6) 0.0352(12) Uani 1 1 d . .
H15A H 0.5055 0.2586 0.4658 0.053 Uiso 1 1 calc R U
H15B H 0.5395 0.2307 0.6090 0.053 Uiso 1 1 calc R U
H15C H 0.6606 0.2651 0.5867 0.053 Uiso 1 1 calc R U
C16 C 0.3520(6) 0.3697(3) 0.3649(5) 0.0381(13) Uani 1 1 d . .
H16A H 0.3659 0.3284 0.3347 0.057 Uiso 1 1 calc R U
H16B H 0.3858 0.4022 0.3250 0.057 Uiso 1 1 calc R U
H16C H 0.2516 0.3762 0.3379 0.057 Uiso 1 1 calc R U
C17 C 0.3588(5) 0.4878(2) 0.5425(6) 0.0329(12) Uani 1 1 d . .
H17A H 0.4322 0.5194 0.5612 0.049 Uiso 1 1 calc R U
H17B H 0.3010 0.4998 0.5862 0.049 Uiso 1 1 calc R U
H17C H 0.2991 0.4849 0.4462 0.049 Uiso 1 1 calc R U
C18 C 0.5603(5) 0.4537(2) 0.8477(5) 0.0276(10) Uani 1 1 d . .
H18A H 0.5685 0.4304 0.9258 0.041 Uiso 1 1 calc R U
H18B H 0.4895 0.4868 0.8262 0.041 Uiso 1 1 calc R U
H18C H 0.6515 0.4725 0.8670 0.041 Uiso 1 1 calc R U

loop_
_atom_site_aniso_label
_atom_site_aniso_U_11
_atom_site_aniso_U_22
_atom_site_aniso_U_33
_atom_site_aniso_U_23
_atom_site_aniso_U_13
_atom_site_aniso_U_12
Ir1 0.01440(11) 0.01020(11) 0.01684(11) -0.00102(6) 0.00585(8) -0.00094(6)
N1 0.0207(17) 0.0113(16) 0.0155(17) -0.0022(13) 0.0073(14) -0.0029(13)
O1 0.0174(14) 0.0159(14) 0.0138(14) -0.0010(11) 0.0041(11) -0.0027(11)
C1 0.0138(18) 0.0106(18) 0.019(2) -0.0004(15) 0.0059(16) -0.0024(14)
C2 0.019(2) 0.0093(18) 0.022(2) 0.0035(15) 0.0096(17) 0.0009(15)
B3 0.017(2) 0.017(2) 0.027(3) 0.0001(19) 0.0097(19) 0.0010(18)
B4 0.024(2) 0.019(2) 0.023(3) 0.0031(19) 0.014(2) 0.0027(19)
B5 0.023(2) 0.014(2) 0.016(2) -0.0002(17) 0.0071(19) -0.0001(18)
B6 0.015(2) 0.012(2) 0.023(2) -0.0017(18) 0.0075(18) 0.0004(17)
B7 0.020(2) 0.012(2) 0.028(3) 0.0000(19) 0.009(2) 0.0005(18)
B8 0.022(2) 0.014(2) 0.030(3) -0.0001(19) 0.011(2) 0.0033(19)
B9 0.020(2) 0.020(2) 0.029(3) -0.003(2) 0.012(2) 0.000(2)
B10 0.028(3) 0.021(2) 0.021(2) -0.006(2) 0.013(2) -0.002(2)
B11 0.017(2) 0.017(2) 0.020(2) -0.0060(18) 0.0034(18) -0.0005(18)
B12 0.023(2) 0.017(2) 0.030(3) -0.006(2) 0.013(2) 0.0047(19)
C3 0.0164(19) 0.0115(18) 0.018(2) -0.0035(15) 0.0050(16) -0.0049(15)
C4 0.0181(19) 0.0116(19) 0.0156(19) -0.0038(15) 0.0055(16) -0.0027(15)
C5 0.023(2) 0.015(2) 0.024(2) -0.0052(17) 0.0082(18) -0.0074(17)
C6 0.031(3) 0.010(2) 0.045(3) 0.0054(19) 0.020(2) -0.0019(18)
C7 0.031(3) 0.014(2) 0.029(3) 0.0003(18) 0.007(2) 0.0056(18)
C8 0.022(2) 0.015(2) 0.019(2) -0.0003(16) 0.0058(17) 0.0021(17)
C9 0.0143(19) 0.017(2) 0.027(2) -0.0019(17) 0.0108(17) -0.0025(15)
C10 0.023(2) 0.021(2) 0.026(2) -0.0066(18) 0.0127(18) -0.0081(18)
C11 0.022(2) 0.027(2) 0.025(2) -0.0030(19) 0.0129(18) -0.0098(18)
C12 0.018(2) 0.017(2) 0.030(2) 0.0018(18) 0.0123(18) -0.0060(17)
C13 0.0162(19) 0.016(2) 0.025(2) -0.0007(17) 0.0104(17) -0.0029(16)
C14 0.017(2) 0.027(2) 0.028(2) 0.0027(19) 0.0073(18) 0.0019(17)
C15 0.036(3) 0.032(3) 0.044(3) -0.017(2) 0.024(2) -0.003(2)
C16 0.039(3) 0.049(3) 0.023(3) 0.000(2) 0.011(2) -0.007(3)
C17 0.025(2) 0.025(2) 0.049(3) 0.018(2) 0.016(2) 0.002(2)
C18 0.023(2) 0.021(2) 0.035(3) -0.011(2) 0.011(2) -0.0050(18)

loop_
_atom_type_symbol
_atom_type_description
_atom_type_scat_dispersion_real
_atom_type_scat_dispersion_imag
_atom_type_scat_source
C C 0.0137 0.0067 'International Tables Vol C Tables 4.2.6.8 and 6.1.1.4'
H H 0.0000 0.0000 'International Tables Vol C Tables 4.2.6.8 and 6.1.1.4'
B B 0.0070 0.0029 'International Tables Vol C Tables 4.2.6.8 and 6.1.1.4'
Ir Ir -5.7005 5.2682 'International Tables Vol C Tables 4.2.6.8 and 6.1.1.4'
N N 0.0241 0.0134 'International Tables Vol C Tables 4.2.6.8 and 6.1.1.4'
O O 0.0389 0.0241 'International Tables Vol C Tables 4.2.6.8 and 6.1.1.4'

loop_
_geom_angle_atom_site_label_1
_geom_angle_atom_site_label_2
_geom_angle_atom_site_label_3
_geom_angle
O1 Ir1 B6 80.55(16)
O1 Ir1 N1 75.27(13)
B6 Ir1 N1 88.31(16)
O1 Ir1 C12 107.28(15)
B6 Ir1 C12 105.63(18)
N1 Ir1 C12 166.04(16)
O1 Ir1 C13 144.32(14)
B6 Ir1 C13 96.21(17)
N1 Ir1 C13 140.38(15)
C12 Ir1 C13 39.06(17)
O1 Ir1 C9 157.46(15)
B6 Ir1 C9 121.51(18)
N1 Ir1 C9 107.55(15)
C12 Ir1 C9 64.72(17)
C13 Ir1 C9 38.41(16)
O1 Ir1 C11 97.50(14)
B6 Ir1 C11 142.37(19)
N1 Ir1 C11 127.88(16)
C12 Ir1 C11 38.71(18)
C13 Ir1 C11 63.78(17)
C9 Ir1 C11 62.65(17)
O1 Ir1 C10 119.81(14)
B6 Ir1 C10 158.40(17)
N1 Ir1 C10 103.20(15)
C12 Ir1 C10 63.38(17)
C13 Ir1 C10 63.28(16)
C9 Ir1 C10 37.70(17)
C11 Ir1 C10 36.14(18)
C8 N1 C4 118.5(4)
C8 N1 Ir1 127.6(3)
C4 N1 Ir1 113.8(3)
C3 O1 Ir1 105.2(2)
C3 C1 C2 111.4(3)
C3 C1 B5 122.5(3)
C2 C1 B5 111.6(3)
C3 C1 B4 128.6(3)
C2 C1 B4 111.1(3)
B5 C1 B4 63.4(3)
C3 C1 B3 117.9(3)
C2 C1 B3 61.4(3)
B5 C1 B3 115.4(3)
B4 C1 B3 62.6(3)
C3 C1 B6 105.7(3)
C2 C1 B6 63.7(3)
B5 C1 B6 63.6(3)
B4 C1 B6 118.2(3)
B3 C1 B6 118.6(3)
C1 C2 B7 111.5(3)
C1 C2 B8 112.6(3)
B7 C2 B8 64.5(3)
C1 C2 B3 62.7(3)
B7 C2 B3 117.1(4)
B8 C2 B3 63.2(3)
C1 C2 B6 61.5(3)
B7 C2 B6 63.8(3)
B8 C2 B6 118.6(4)
B3 C2 B6 117.8(3)
C1 C2 H2 113(3)
B7 C2 H2 123(3)
B8 C2 H2 124(3)
B3 C2 H2 115(3)
B6 C2 H2 111(3)
C2 B3 C1 55.9(2)
C2 B3 B9 103.7(3)
C1 B3 B9 103.8(3)
C2 B3 B4 102.7(3)
C1 B3 B4 57.6(3)
B9 B3 B4 60.4(3)
C2 B3 B8 57.7(3)
C1 B3 B8 102.9(3)
B9 B3 B8 60.3(3)
B4 B3 B8 107.7(4)
C2 B3 H3 125.9
C1 B3 H3 125.9
B9 B3 H3 122.8
B4 B3 H3 122.7
B8 B3 H3 122.6
C1 B4 B5 58.3(3)
C1 B4 B3 59.9(3)
B5 B4 B3 109.0(4)
C1 B4 B9 104.9(3)
B5 B4 B9 108.4(4)
B3 B4 B9 59.6(3)
C1 B4 B10 103.9(4)
B5 B4 B10 59.7(3)
B3 B4 B10 108.0(4)
B9 B4 B10 60.3(3)
C1 B4 H4 124.9
B5 B4 H4 121.3
B3 B4 H4 120.9
B9 B4 H4 122.3
B10 B4 H4 122.8
C1 B5 B11 104.5(3)
C1 B5 B10 104.6(3)
B11 B5 B10 61.1(3)
C1 B5 B4 58.3(3)
B11 B5 B4 109.4(3)
B10 B5 B4 60.5(3)
C1 B5 B6 59.5(3)
B11 B5 B6 61.0(3)
B10 B5 B6 111.1(4)
B4 B5 B6 110.4(3)
C1 B5 H5 125.7
B11 B5 H5 121.9
B10 B5 H5 121.3
B4 B5 H5 120.6
B6 B5 H5 119.3
C1 B6 C2 54.7(2)
C1 B6 B5 56.9(3)
C2 B6 B5 99.5(3)
C1 B6 B11 100.7(3)
C2 B6 B11 99.2(3)
B5 B6 B11 58.5(3)
C1 B6 B7 99.5(3)
C2 B6 B7 55.4(2)
B5 B6 B7 103.5(3)
B11 B6 B7 58.2(3)
C1 B6 Ir1 106.6(3)
C2 B6 Ir1 111.7(3)
B5 B6 Ir1 124.0(3)
B11 B6 Ir1 146.9(3)
B7 B6 Ir1 132.5(3)
C2 B7 B11 105.1(3)
C2 B7 B12 103.4(3)
B11 B7 B12 60.8(3)
C2 B7 B8 58.1(3)
B11 B7 B8 108.5(4)
B12 B7 B8 59.2(3)
C2 B7 B6 60.8(3)
B11 B7 B6 60.7(3)
B12 B7 B6 110.2(3)
B8 B7 B6 110.7(3)
C2 B7 H7 125.2
B11 B7 H7 122.0
B12 B7 H7 122.5
B8 B7 H7 121.2
B6 B7 H7 118.9
C2 B8 B12 103.6(3)
C2 B8 B3 59.1(3)
B12 B8 B3 108.5(4)
C2 B8 B9 104.2(3)
B12 B8 B9 61.1(3)
B3 B8 B9 59.6(3)
C2 B8 B7 57.4(3)
B12 B8 B7 60.1(3)
B3 B8 B7 107.9(3)
B9 B8 B7 108.7(4)
C2 B8 H8 125.8
B12 B8 H8 122.1
B3 B8 H8 121.2
B9 B8 H8 122.0
B7 B8 H8 121.6
B3 B9 B8 60.1(3)
B3 B9 B4 60.0(3)
B8 B9 B4 107.2(4)
B3 B9 B10 108.1(4)
B8 B9 B10 106.7(4)
B4 B9 B10 60.0(3)
B3 B9 B12 107.3(4)
B8 B9 B12 59.0(3)
B4 B9 B12 106.7(4)
B10 B9 B12 59.2(3)
B3 B9 H9 121.5
B8 B9 H9 122.5
B4 B9 H9 122.1
B10 B9 H9 122.0
B12 B9 H9 122.8
B5 B10 B12 107.4(4)
B5 B10 B4 59.8(3)
B12 B10 B4 107.6(4)
B5 B10 B9 107.9(4)
B12 B10 B9 60.6(3)
B4 B10 B9 59.7(3)
B5 B10 B11 59.3(3)
B12 B10 B11 60.2(3)
B4 B10 B11 107.3(4)
B9 B10 B11 108.8(4)
B5 B10 H10 122.3
B12 B10 H10 121.7
B4 B10 H10 122.3
B9 B10 H10 121.2
B11 B10 H10 121.7
B7 B11 B5 107.3(3)
B7 B11 B12 60.0(3)
B5 B11 B12 106.8(3)
B7 B11 B10 107.2(4)
B5 B11 B10 59.6(3)
B12 B11 B10 59.2(3)
B7 B11 B6 61.1(3)
B5 B11 B6 60.5(3)
B12 B11 B6 109.9(3)
B10 B11 B6 109.5(3)
B7 B11 H11 122.0
B5 B11 H11 122.6
B12 B11 H11 121.8
B10 B11 H11 122.0
B6 B11 H11 119.7
B8 B12 B10 108.2(4)
B8 B12 B7 60.7(3)
B10 B12 B7 107.7(3)
B8 B12 B11 108.4(4)
B10 B12 B11 60.6(3)
B7 B12 B11 59.3(3)
B8 B12 B9 59.9(3)
B10 B12 B9 60.2(3)
B7 B12 B9 108.3(4)
B11 B12 B9 108.7(3)
B8 B12 H12 121.4
B10 B12 H12 121.6
B7 B12 H12 121.9
B11 B12 H12 121.5
B9 B12 H12 121.4
O1 C3 C4 107.7(3)
O1 C3 C1 108.9(3)
C4 C3 C1 108.2(3)
O1 C3 H3A 110.6
C4 C3 H3A 110.6
C1 C3 H3A 110.6
N1 C4 C5 122.4(4)
N1 C4 C3 111.6(3)
C5 C4 C3 126.0(4)
C4 C5 C6 118.4(4)
C4 C5 H5A 120.8
C6 C5 H5A 120.8
C7 C6 C5 119.6(4)
C7 C6 H6 120.2
C5 C6 H6 120.2
C6 C7 C8 119.1(4)
C6 C7 H7A 120.5
C8 C7 H7A 120.5
N1 C8 C7 122.0(4)
N1 C8 H8A 119.0
C7 C8 H8A 119.0
C13 C9 C10 108.6(4)
C13 C9 C14 124.5(4)
C10 C9 C14 126.1(4)
C13 C9 Ir1 70.0(2)
C10 C9 Ir1 75.0(3)
C14 C9 Ir1 128.9(3)
C11 C10 C9 107.7(4)
C11 C10 C15 127.6(5)
C9 C10 C15 124.7(5)
C11 C10 Ir1 70.6(3)
C9 C10 Ir1 67.3(2)
C15 C10 Ir1 128.5(3)
C10 C11 C12 108.6(4)
C10 C11 C16 126.6(5)
C12 C11 C16 124.6(5)
C10 C11 Ir1 73.3(3)
C12 C11 Ir1 66.5(2)
C16 C11 Ir1 122.6(3)
C13 C12 C11 107.2(4)
C13 C12 C17 126.2(4)
C11 C12 C17 125.7(5)
C13 C12 Ir1 71.3(2)
C11 C12 Ir1 74.8(3)
C17 C12 Ir1 127.7(3)
C9 C13 C12 107.6(4)
C9 C13 C18 126.2(4)
C12 C13 C18 126.0(4)
C9 C13 Ir1 71.6(2)
C12 C13 Ir1 69.6(2)
C18 C13 Ir1 128.7(3)
C9 C14 H14A 109.5
C9 C14 H14B 109.5
H14A C14 H14B 109.5
C9 C14 H14C 109.5
H14A C14 H14C 109.5
H14B C14 H14C 109.5
C10 C15 H15A 109.5
C10 C15 H15B 109.5
H15A C15 H15B 109.5
C10 C15 H15C 109.5
H15A C15 H15C 109.5
H15B C15 H15C 109.5
C11 C16 H16A 109.5
C11 C16 H16B 109.5
H16A C16 H16B 109.5
C11 C16 H16C 109.5
H16A C16 H16C 109.5
H16B C16 H16C 109.5
C12 C17 H17A 109.5
C12 C17 H17B 109.5
H17A C17 H17B 109.5
C12 C17 H17C 109.5
H17A C17 H17C 109.5
H17B C17 H17C 109.5
C13 C18 H18A 109.5
C13 C18 H18B 109.5
H18A C18 H18B 109.5
C13 C18 H18C 109.5
H18A C18 H18C 109.5
H18B C18 H18C 109.5

loop_
_geom_bond_atom_site_label_1
_geom_bond_atom_site_label_2
_geom_bond_distance
Ir1 O1 2.099(3)
Ir1 B6 2.100(5)
Ir1 N1 2.102(3)
Ir1 C12 2.138(4)
Ir1 C13 2.160(4)
Ir1 C9 2.181(4)
Ir1 C11 2.249(5)
Ir1 C10 2.285(5)
N1 C8 1.340(6)
N1 C4 1.358(5)
O1 C3 1.392(5)
C1 C3 1.561(6)
C1 C2 1.614(5)
C1 B5 1.689(6)
C1 B4 1.690(7)
C1 B3 1.732(6)
C1 B6 1.738(6)
C2 B7 1.673(7)
C2 B8 1.685(7)
C2 B3 1.711(6)
C2 B6 1.773(6)
C2 H2 0.95(6)
B3 B9 1.770(8)
B3 B4 1.778(7)
B3 B8 1.779(7)
B3 H3 1.1200
B4 B5 1.776(7)
B4 B9 1.784(7)
B4 B10 1.790(8)
B4 H4 1.1200
B5 B11 1.770(7)
B5 B10 1.775(7)
B5 B6 1.806(7)
B5 H5 1.1200
B6 B11 1.815(7)
B6 B7 1.823(7)
B7 B11 1.769(7)
B7 B12 1.782(8)
B7 B8 1.792(7)
B7 H7 1.1200
B8 B12 1.767(8)
B8 B9 1.783(8)
B8 H8 1.1200
B9 B10 1.795(8)
B9 B12 1.803(7)
B9 H9 1.1200
B10 B12 1.778(8)
B10 B11 1.802(8)
B10 H10 1.1200
B11 B12 1.796(7)
B11 H11 1.1200
B12 H12 1.1200
C3 C4 1.501(6)
C3 H3A 1.0000
C4 C5 1.385(6)
C5 C6 1.387(7)
C5 H5A 0.9500
C6 C7 1.378(7)
C6 H6 0.9500
C7 C8 1.391(7)
C7 H7A 0.9500
C8 H8A 0.9500
C9 C13 1.428(6)
C9 C10 1.446(6)
C9 C14 1.506(6)
C10 C11 1.407(7)
C10 C15 1.497(7)
C11 C12 1.458(7)
C11 C16 1.505(7)
C12 C13 1.437(6)
C12 C17 1.501(6)
C13 C18 1.497(6)
C14 H14A 0.9800
C14 H14B 0.9800
C14 H14C 0.9800
C15 H15A 0.9800
C15 H15B 0.9800
C15 H15C 0.9800
C16 H16A 0.9800
C16 H16B 0.9800
C16 H16C 0.9800
C17 H17A 0.9800
C17 H17B 0.9800
C17 H17C 0.9800
C18 H18A 0.9800
C18 H18B 0.9800
C18 H18C 0.9800

loop_
_geom_torsion_atom_site_label_1
_geom_torsion_atom_site_label_2
_geom_torsion_atom_site_label_3
_geom_torsion_atom_site_label_4
_geom_torsion
C3 C1 C2 B7 -138.6(4)
B5 C1 C2 B7 2.3(5)
B4 C1 C2 B7 71.0(4)
B3 C1 C2 B7 110.4(4)
B6 C1 C2 B7 -41.0(3)
C3 C1 C2 B8 151.1(4)
B5 C1 C2 B8 -68.0(4)
B4 C1 C2 B8 0.6(5)
B3 C1 C2 B8 40.0(4)
B6 C1 C2 B8 -111.3(4)
C3 C1 C2 B3 111.1(4)
B5 C1 C2 B3 -108.1(4)
B4 C1 C2 B3 -39.4(3)
B6 C1 C2 B3 -151.4(4)
C3 C1 C2 B6 -97.6(4)
B5 C1 C2 B6 43.3(3)
B4 C1 C2 B6 112.0(4)
B3 C1 C2 B6 151.4(4)
B7 C2 B3 C1 -101.5(4)
B8 C2 B3 C1 -138.3(4)
B6 C2 B3 C1 -28.4(3)
C1 C2 B3 B9 97.5(4)
B7 C2 B3 B9 -4.1(5)
B8 C2 B3 B9 -40.8(3)
B6 C2 B3 B9 69.0(4)
C1 C2 B3 B4 35.3(3)
B7 C2 B3 B4 -66.3(4)
B8 C2 B3 B4 -103.0(4)
B6 C2 B3 B4 6.8(5)
C1 C2 B3 B8 138.3(4)
B7 C2 B3 B8 36.7(4)
B6 C2 B3 B8 109.8(4)
C3 C1 B3 C2 -100.4(4)
B5 C1 B3 C2 101.8(4)
B4 C1 B3 C2 138.2(4)
B6 C1 B3 C2 29.3(4)
C3 C1 B3 B9 162.1(3)
C2 C1 B3 B9 -97.4(4)
B5 C1 B3 B9 4.3(5)
B4 C1 B3 B9 40.7(3)
B6 C1 B3 B9 -68.1(4)
C3 C1 B3 B4 121.4(4)
C2 C1 B3 B4 -138.2(4)
B5 C1 B3 B4 -36.4(4)
B6 C1 B3 B4 -108.8(4)
C3 C1 B3 B8 -135.7(4)
C2 C1 B3 B8 -35.3(3)
B5 C1 B3 B8 66.5(4)
B4 C1 B3 B8 102.9(4)
B6 C1 B3 B8 -5.9(5)
C3 C1 B4 B5 111.7(5)
C2 C1 B4 B5 -104.3(4)
B3 C1 B4 B5 -143.2(4)
B6 C1 B4 B5 -33.7(3)
C3 C1 B4 B3 -105.1(5)
C2 C1 B4 B3 38.9(3)
B5 C1 B4 B3 143.2(4)
B6 C1 B4 B3 109.5(4)
C3 C1 B4 B9 -145.7(4)
C2 C1 B4 B9 -1.7(5)
B5 C1 B4 B9 102.6(4)
B3 C1 B4 B9 -40.5(3)
B6 C1 B4 B9 69.0(4)
C3 C1 B4 B10 151.9(4)
C2 C1 B4 B10 -64.1(4)
B5 C1 B4 B10 40.2(3)
B3 C1 B4 B10 -103.0(4)
B6 C1 B4 B10 6.5(5)
C2 B3 B4 C1 -34.5(3)
B9 B3 B4 C1 -133.2(4)
B8 B3 B4 C1 -94.3(4)
C2 B3 B4 B5 -1.9(4)
C1 B3 B4 B5 32.6(3)
B9 B3 B4 B5 -100.6(4)
B8 B3 B4 B5 -61.7(4)
C2 B3 B4 B9 98.7(4)
C1 B3 B4 B9 133.2(4)
B8 B3 B4 B9 38.9(3)
C2 B3 B4 B10 61.4(4)
C1 B3 B4 B10 95.9(4)
B9 B3 B4 B10 -37.3(3)
B8 B3 B4 B10 1.6(5)
C3 C1 B5 B11 135.3(4)
C2 C1 B5 B11 -0.5(4)
B4 C1 B5 B11 -104.1(4)
B3 C1 B5 B11 -68.0(4)
B6 C1 B5 B11 42.9(3)
C3 C1 B5 B10 -161.3(4)
C2 C1 B5 B10 62.9(4)
B4 C1 B5 B10 -40.7(3)
B3 C1 B5 B10 -4.7(5)
B6 C1 B5 B10 106.2(4)
C3 C1 B5 B4 -120.6(4)
C2 C1 B5 B4 103.6(4)
B3 C1 B5 B4 36.1(3)
B6 C1 B5 B4 146.9(3)
C3 C1 B5 B6 92.5(4)
C2 C1 B5 B6 -43.3(3)
B4 C1 B5 B6 -146.9(3)
B3 C1 B5 B6 -110.9(4)
B3 B4 B5 C1 -33.2(3)
B9 B4 B5 C1 -96.5(4)
B10 B4 B5 C1 -133.5(4)
C1 B4 B5 B11 95.4(4)
B3 B4 B5 B11 62.2(4)
B9 B4 B5 B11 -1.1(5)
B10 B4 B5 B11 -38.1(4)
C1 B4 B5 B10 133.5(4)
B3 B4 B5 B10 100.3(4)
B9 B4 B5 B10 37.0(4)
C1 B4 B5 B6 30.1(3)
B3 B4 B5 B6 -3.1(5)
B9 B4 B5 B6 -66.4(4)
B10 B4 B5 B6 -103.4(4)
C3 C1 B6 C2 106.5(4)
B5 C1 B6 C2 -134.6(3)
B4 C1 B6 C2 -101.0(4)
B3 C1 B6 C2 -28.6(4)
C3 C1 B6 B5 -118.9(4)
C2 C1 B6 B5 134.6(3)
B4 C1 B6 B5 33.6(4)
B3 C1 B6 B5 106.0(4)
C3 C1 B6 B11 -159.7(3)
C2 C1 B6 B11 93.8(3)
B5 C1 B6 B11 -40.8(3)
B4 C1 B6 B11 -7.2(4)
B3 C1 B6 B11 65.2(4)
C3 C1 B6 B7 141.1(3)
C2 C1 B6 B7 34.6(3)
B5 C1 B6 B7 -100.0(3)
B4 C1 B6 B7 -66.4(4)
B3 C1 B6 B7 6.0(5)
C3 C1 B6 Ir1 1.3(4)
C2 C1 B6 Ir1 -105.2(3)
B5 C1 B6 Ir1 120.2(3)
B4 C1 B6 Ir1 153.8(3)
B3 C1 B6 Ir1 -133.8(3)
B7 C2 B6 C1 137.1(4)
B8 C2 B6 C1 101.7(4)
B3 C2 B6 C1 28.8(3)
C1 C2 B6 B5 -37.2(3)
B7 C2 B6 B5 99.9(3)
B8 C2 B6 B5 64.5(4)
B3 C2 B6 B5 -8.4(5)
C1 C2 B6 B11 -96.6(3)
B7 C2 B6 B11 40.5(3)
B8 C2 B6 B11 5.1(5)
B3 C2 B6 B11 -67.8(4)
C1 C2 B6 B7 -137.1(4)
B8 C2 B6 B7 -35.4(4)
B3 C2 B6 B7 -108.4(4)
C1 C2 B6 Ir1 95.4(3)
B7 C2 B6 Ir1 -127.4(3)
B8 C2 B6 Ir1 -162.9(3)
B3 C2 B6 Ir1 124.2(3)
B11 B5 B6 C1 -131.1(3)
B10 B5 B6 C1 -94.9(4)
B4 B5 B6 C1 -29.7(3)
C1 B5 B6 C2 36.1(3)
B11 B5 B6 C2 -95.0(3)
B10 B5 B6 C2 -58.8(4)
B4 B5 B6 C2 6.4(4)
C1 B5 B6 B11 131.1(3)
B10 B5 B6 B11 36.2(3)
B4 B5 B6 B11 101.5(4)
C1 B5 B6 B7 92.7(3)
B11 B5 B6 B7 -38.5(3)
B10 B5 B6 B7 -2.2(4)
B4 B5 B6 B7 63.0(4)
C1 B5 B6 Ir1 -88.3(4)
B11 B5 B6 Ir1 140.5(4)
B10 B5 B6 Ir1 176.8(3)
B4 B5 B6 Ir1 -118.0(4)
C1 C2 B7 B11 -3.0(5)
B8 C2 B7 B11 102.7(4)
B3 C2 B7 B11 66.4(4)
B6 C2 B7 B11 -43.0(3)
C1 C2 B7 B12 -65.9(4)
B8 C2 B7 B12 39.8(3)
B3 C2 B7 B12 3.5(5)
B6 C2 B7 B12 -105.9(4)
C1 C2 B7 B8 -105.7(4)
B3 C2 B7 B8 -36.3(4)
B6 C2 B7 B8 -145.7(4)
C1 C2 B7 B6 40.0(3)
B8 C2 B7 B6 145.7(4)
B3 C2 B7 B6 109.4(4)
C1 B6 B7 C2 -34.3(3)
B5 B6 B7 C2 -92.3(3)
B11 B6 B7 C2 -131.0(4)
Ir1 B6 B7 C2 88.8(4)
C1 B6 B7 B11 96.7(3)
C2 B6 B7 B11 131.0(4)
B5 B6 B7 B11 38.6(3)
Ir1 B6 B7 B11 -140.3(4)
C1 B6 B7 B12 60.2(4)
C2 B6 B7 B12 94.5(4)
B5 B6 B7 B12 2.1(4)
B11 B6 B7 B12 -36.5(3)
Ir1 B6 B7 B12 -176.8(3)
C1 B6 B7 B8 -3.5(4)
C2 B6 B7 B8 30.8(3)
B5 B6 B7 B8 -61.5(4)
B11 B6 B7 B8 -100.2(4)
Ir1 B6 B7 B8 119.6(4)
C1 C2 B8 B12 63.8(4)
B7 C2 B8 B12 -40.2(3)
B3 C2 B8 B12 103.6(4)
B6 C2 B8 B12 -5.0(5)
C1 C2 B8 B3 -39.8(3)
B7 C2 B8 B3 -143.9(4)
B6 C2 B8 B3 -108.7(4)
C1 C2 B8 B9 0.7(5)
B7 C2 B8 B9 -103.3(4)
B3 C2 B8 B9 40.5(3)
B6 C2 B8 B9 -68.1(4)
C1 C2 B8 B7 104.0(4)
B3 C2 B8 B7 143.9(4)
B6 C2 B8 B7 35.2(4)
C1 B3 B8 C2 34.4(3)
B9 B3 B8 C2 133.1(4)
B4 B3 B8 C2 94.1(4)
C2 B3 B8 B12 -95.1(4)
C1 B3 B8 B12 -60.7(4)
B9 B3 B8 B12 38.0(3)
B4 B3 B8 B12 -1.0(5)
C2 B3 B8 B9 -133.1(4)
C1 B3 B8 B9 -98.6(4)
B4 B3 B8 B9 -38.9(3)
C2 B3 B8 B7 -31.5(3)
C1 B3 B8 B7 2.9(5)
B9 B3 B8 B7 101.6(4)
B4 B3 B8 B7 62.6(5)
B11 B7 B8 C2 -96.6(4)
B12 B7 B8 C2 -133.6(4)
B6 B7 B8 C2 -31.8(3)
C2 B7 B8 B12 133.6(4)
B11 B7 B8 B12 37.0(3)
B6 B7 B8 B12 101.8(4)
C2 B7 B8 B3 32.1(3)
B11 B7 B8 B3 -64.4(5)
B12 B7 B8 B3 -101.5(4)
B6 B7 B8 B3 0.4(5)
C2 B7 B8 B9 95.2(4)
B11 B7 B8 B9 -1.3(5)
B12 B7 B8 B9 -38.3(3)
B6 B7 B8 B9 63.5(5)
C2 B3 B9 B8 39.5(3)
C1 B3 B9 B8 97.2(3)
B4 B3 B9 B8 136.5(4)
C2 B3 B9 B4 -97.0(4)
C1 B3 B9 B4 -39.3(3)
B8 B3 B9 B4 -136.5(4)
C2 B3 B9 B10 -59.8(4)
C1 B3 B9 B10 -2.1(4)
B4 B3 B9 B10 37.2(3)
B8 B3 B9 B10 -99.3(4)
C2 B3 B9 B12 2.7(4)
C1 B3 B9 B12 60.4(4)
B4 B3 B9 B12 99.7(4)
B8 B3 B9 B12 -36.8(3)
C2 B8 B9 B3 -40.3(3)
B12 B8 B9 B3 -138.2(4)
B7 B8 B9 B3 -100.2(4)
C2 B8 B9 B4 -1.7(5)
B12 B8 B9 B4 -99.5(4)
B3 B8 B9 B4 38.6(3)
B7 B8 B9 B4 -61.6(5)
C2 B8 B9 B10 61.4(4)
B12 B8 B9 B10 -36.5(3)
B3 B8 B9 B10 101.7(4)
B7 B8 B9 B10 1.4(5)
C2 B8 B9 B12 97.9(4)
B3 B8 B9 B12 138.2(4)
B7 B8 B9 B12 37.9(3)
C1 B4 B9 B3 40.7(3)
B5 B4 B9 B3 101.7(4)
B10 B4 B9 B3 138.4(4)
C1 B4 B9 B8 2.0(5)
B5 B4 B9 B8 63.0(4)
B3 B4 B9 B8 -38.7(3)
B10 B4 B9 B8 99.8(4)
C1 B4 B9 B10 -97.7(4)
B5 B4 B9 B10 -36.8(3)
B3 B4 B9 B10 -138.4(4)
C1 B4 B9 B12 -60.0(4)
B5 B4 B9 B12 1.0(5)
B3 B4 B9 B12 -100.6(4)
B10 B4 B9 B12 37.8(3)
C1 B5 B10 B12 -61.0(4)
B11 B5 B10 B12 37.7(3)
B4 B5 B10 B12 -100.6(4)
B6 B5 B10 B12 1.5(5)
C1 B5 B10 B4 39.6(3)
B11 B5 B10 B4 138.3(4)
B6 B5 B10 B4 102.1(4)
C1 B5 B10 B9 3.0(4)
B11 B5 B10 B9 101.7(4)
B4 B5 B10 B9 -36.7(3)
B6 B5 B10 B9 65.5(4)
C1 B5 B10 B11 -98.7(4)
B4 B5 B10 B11 -138.3(4)
B6 B5 B10 B11 -36.2(3)
C1 B4 B10 B5 -39.5(3)
B3 B4 B10 B5 -101.9(4)
B9 B4 B10 B5 -138.9(4)
C1 B4 B10 B12 60.8(4)
B5 B4 B10 B12 100.2(4)
B3 B4 B10 B12 -1.6(5)
B9 B4 B10 B12 -38.6(3)
C1 B4 B10 B9 99.4(4)
B5 B4 B10 B9 138.9(4)
B3 B4 B10 B9 37.0(3)
C1 B4 B10 B11 -2.7(4)
B5 B4 B10 B11 36.8(3)
B3 B4 B10 B11 -65.1(4)
B9 B4 B10 B11 -102.1(4)
B3 B9 B10 B5 -0.5(5)
B8 B9 B10 B5 -63.8(4)
B4 B9 B10 B5 36.7(3)
B12 B9 B10 B5 -100.2(4)
B3 B9 B10 B12 99.7(4)
B8 B9 B10 B12 36.4(3)
B4 B9 B10 B12 136.9(4)
B3 B9 B10 B4 -37.2(3)
B8 B9 B10 B4 -100.5(4)
B12 B9 B10 B4 -136.9(4)
B3 B9 B10 B11 62.3(4)
B8 B9 B10 B11 -1.0(5)
B4 B9 B10 B11 99.5(4)
B12 B9 B10 B11 -37.4(3)
C2 B7 B11 B5 2.6(5)
B12 B7 B11 B5 99.8(4)
B8 B7 B11 B5 63.4(4)
B6 B7 B11 B5 -40.5(3)
C2 B7 B11 B12 -97.2(4)
B8 B7 B11 B12 -36.4(3)
B6 B7 B11 B12 -140.2(4)
C2 B7 B11 B10 -60.1(4)
B12 B7 B11 B10 37.1(3)
B8 B7 B11 B10 0.7(5)
B6 B7 B11 B10 -103.2(4)
C2 B7 B11 B6 43.0(3)
B12 B7 B11 B6 140.2(4)
B8 B7 B11 B6 103.9(4)
C1 B5 B11 B7 -1.3(4)
B10 B5 B11 B7 -100.2(4)
B4 B5 B11 B7 -62.4(4)
B6 B5 B11 B7 40.8(3)
C1 B5 B11 B12 61.7(4)
B10 B5 B11 B12 -37.2(3)
B4 B5 B11 B12 0.7(5)
B6 B5 B11 B12 103.8(4)
C1 B5 B11 B10 98.9(4)
B4 B5 B11 B10 37.8(3)
B6 B5 B11 B10 141.0(4)
C1 B5 B11 B6 -42.1(3)
B10 B5 B11 B6 -141.0(4)
B4 B5 B11 B6 -103.1(4)
B5 B10 B11 B7 100.3(4)
B12 B10 B11 B7 -37.4(3)
B4 B10 B11 B7 63.3(4)
B9 B10 B11 B7 0.2(5)
B12 B10 B11 B5 -137.7(4)
B4 B10 B11 B5 -37.0(3)
B9 B10 B11 B5 -100.1(4)
B5 B10 B11 B12 137.7(4)
B4 B10 B11 B12 100.7(4)
B9 B10 B11 B12 37.6(3)
B5 B10 B11 B6 35.6(3)
B12 B10 B11 B6 -102.1(4)
B4 B10 B11 B6 -1.4(5)
B9 B10 B11 B6 -64.6(4)
C1 B6 B11 B7 -94.7(3)
C2 B6 B11 B7 -39.0(3)
B5 B6 B11 B7 -134.6(3)
Ir1 B6 B11 B7 120.2(6)
C1 B6 B11 B5 39.9(3)
C2 B6 B11 B5 95.6(3)
B7 B6 B11 B5 134.6(3)
Ir1 B6 B11 B5 -105.2(6)
C1 B6 B11 B12 -58.6(4)
C2 B6 B11 B12 -3.0(4)
B5 B6 B11 B12 -98.5(4)
B7 B6 B11 B12 36.1(3)
Ir1 B6 B11 B12 156.3(5)
C1 B6 B11 B10 4.8(4)
C2 B6 B11 B10 60.4(4)
B5 B6 B11 B10 -35.2(3)
B7 B6 B11 B10 99.4(4)
Ir1 B6 B11 B10 -140.4(5)
C2 B8 B12 B10 -61.6(4)
B3 B8 B12 B10 -0.1(5)
B9 B8 B12 B10 37.3(3)
B7 B8 B12 B10 -100.5(4)
C2 B8 B12 B7 38.9(3)
B3 B8 B12 B7 100.5(4)
B9 B8 B12 B7 137.8(4)
C2 B8 B12 B11 2.5(5)
B3 B8 B12 B11 64.1(5)
B9 B8 B12 B11 101.4(4)
B7 B8 B12 B11 -36.4(3)
C2 B8 B12 B9 -98.9(4)
B3 B8 B12 B9 -37.3(3)
B7 B8 B12 B9 -137.8(4)
B5 B10 B12 B8 64.0(4)
B4 B10 B12 B8 1.0(5)
B9 B10 B12 B8 -37.2(3)
B11 B10 B12 B8 101.3(4)
B5 B10 B12 B7 -0.1(5)
B4 B10 B12 B7 -63.1(4)
B9 B10 B12 B7 -101.3(4)
B11 B10 B12 B7 37.2(3)
B5 B10 B12 B11 -37.3(3)
B4 B10 B12 B11 -100.3(4)
B9 B10 B12 B11 -138.5(4)
B5 B10 B12 B9 101.2(4)
B4 B10 B12 B9 38.2(3)
B11 B10 B12 B9 138.5(4)
C2 B7 B12 B8 -39.2(3)
B11 B7 B12 B8 -139.1(4)
B6 B7 B12 B8 -102.7(4)
C2 B7 B12 B10 62.2(4)
B11 B7 B12 B10 -37.8(3)
B8 B7 B12 B10 101.4(4)
B6 B7 B12 B10 -1.3(5)
C2 B7 B12 B11 99.9(3)
B8 B7 B12 B11 139.1(4)
B6 B7 B12 B11 36.5(3)
C2 B7 B12 B9 -1.5(4)
B11 B7 B12 B9 -101.4(4)
B8 B7 B12 B9 37.7(3)
B6 B7 B12 B9 -64.9(4)
B7 B11 B12 B8 37.0(3)
B5 B11 B12 B8 -63.6(5)
B10 B11 B12 B8 -101.0(4)
B6 B11 B12 B8 0.4(5)
B7 B11 B12 B10 137.9(4)
B5 B11 B12 B10 37.3(3)
B6 B11 B12 B10 101.4(4)
B5 B11 B12 B7 -100.6(4)
B10 B11 B12 B7 -137.9(4)
B6 B11 B12 B7 -36.6(3)
B7 B11 B12 B9 100.6(4)
B5 B11 B12 B9 0.0(5)
B10 B11 B12 B9 -37.4(4)
B6 B11 B12 B9 64.0(5)
B3 B9 B12 B8 37.3(3)
B4 B9 B12 B8 100.3(4)
B10 B9 B12 B8 138.5(4)
B3 B9 B12 B10 -101.2(4)
B8 B9 B12 B10 -138.5(4)
B4 B9 B12 B10 -38.1(3)
B3 B9 B12 B7 -0.8(5)
B8 B9 B12 B7 -38.1(3)
B4 B9 B12 B7 62.2(4)
B10 B9 B12 B7 100.4(4)
B3 B9 B12 B11 -63.7(5)
B8 B9 B12 B11 -100.9(4)
B4 B9 B12 B11 -0.6(5)
B10 B9 B12 B11 37.5(4)
Ir1 O1 C3 C4 -54.7(3)
Ir1 O1 C3 C1 62.4(3)
C2 C1 C3 O1 26.6(4)
B5 C1 C3 O1 -109.2(4)
B4 C1 C3 O1 170.5(4)
B3 C1 C3 O1 94.6(4)
B6 C1 C3 O1 -40.9(4)
C2 C1 C3 C4 143.4(3)
B5 C1 C3 C4 7.6(5)
B4 C1 C3 C4 -72.6(5)
B3 C1 C3 C4 -148.5(4)
B6 C1 C3 C4 76.0(4)
C8 N1 C4 C5 0.9(6)
Ir1 N1 C4 C5 176.9(3)
C8 N1 C4 C3 -177.4(4)
Ir1 N1 C4 C3 -1.4(4)
O1 C3 C4 N1 37.8(5)
C1 C3 C4 N1 -79.8(4)
O1 C3 C4 C5 -140.4(4)
C1 C3 C4 C5 102.1(5)
N1 C4 C5 C6 0.4(7)
C3 C4 C5 C6 178.3(4)
C4 C5 C6 C7 -2.3(8)
C5 C6 C7 C8 3.1(8)
C4 N1 C8 C7 -0.1(6)
Ir1 N1 C8 C7 -175.5(4)
C6 C7 C8 N1 -1.9(8)
C13 C9 C10 C11 -3.2(5)
C14 C9 C10 C11 -173.2(4)
Ir1 C9 C10 C11 59.2(3)
C13 C9 C10 C15 175.5(4)
C14 C9 C10 C15 5.5(7)
Ir1 C9 C10 C15 -122.1(5)
C13 C9 C10 Ir1 -62.4(3)
C14 C9 C10 Ir1 127.6(4)
C9 C10 C11 C12 0.2(5)
C15 C10 C11 C12 -178.5(4)
Ir1 C10 C11 C12 57.3(3)
C9 C10 C11 C16 -175.7(5)
C15 C10 C11 C16 5.6(8)
Ir1 C10 C11 C16 -118.6(5)
C9 C10 C11 Ir1 -57.1(3)
C15 C10 C11 Ir1 124.2(5)
C10 C11 C12 C13 2.9(5)
C16 C11 C12 C13 178.8(4)
Ir1 C11 C12 C13 64.4(3)
C10 C11 C12 C17 172.7(4)
C16 C11 C12 C17 -11.4(7)
Ir1 C11 C12 C17 -125.8(4)
C10 C11 C12 Ir1 -61.5(3)
C16 C11 C12 Ir1 114.5(5)
C10 C9 C13 C12 5.0(5)
C14 C9 C13 C12 175.2(4)
Ir1 C9 C13 C12 -60.7(3)
C10 C9 C13 C18 -169.4(4)
C14 C9 C13 C18 0.9(7)
Ir1 C9 C13 C18 125.0(4)
C10 C9 C13 Ir1 65.6(3)
C14 C9 C13 Ir1 -124.1(4)
C11 C12 C13 C9 -4.8(5)
C17 C12 C13 C9 -174.5(4)
Ir1 C12 C13 C9 61.9(3)
C11 C12 C13 C18 169.6(4)
C17 C12 C13 C18 -0.2(7)
Ir1 C12 C13 C18 -123.7(4)
C11 C12 C13 Ir1 -66.7(3)
C17 C12 C13 Ir1 123.5(5)
